data_2201390
loop_
_publ_author_name
' A. Sivalakshmidevi'
' K. Vyas '
' S. Mahender Rao '
' G. Om Reddy '

_publ_section_title
;
 A monoclinic polymorph of venlafaxine hydrochloride
;
_journal_issue 10
_journal_name_full 'Acta Crystallographica Section E'
_journal_page_first o1072
_journal_page_last o1074
_journal_paper_doi 10.1107/S160053680201588X
_journal_volume 58
_journal_year 2002
_chemical_formula_moiety 'C17 H28 N O2 + , Cl - '
_chemical_formula_sum 'C17 H28 Cl N O2'
_chemical_formula_weight 313.87
_chemical_name_common 'Venlafaxine hydrocloride'
_chemical_name_systematic
;
(+-)--N,N--dimethyl--2--(1--hydroxycyclohex--1--yl)--2--(4--methoxyphenyl)
ethylamine hydrochloride
(+-)--1--[2--(Dimethylamino)--1--(4--methoxyphenyl)ethyl]
cyclohexanol hydrochloride
1-(2-(1-Hydroxycyclohexyl)-2-(4-methoxyphenyl)ethyl)dimethylammonium chloride
;
_space_group_IT_number 14
_symmetry_cell_setting monoclinic
_symmetry_space_group_name_Hall '-P 2yn'
_symmetry_space_group_name_H-M 'P 1 21/n 1'
_cell_angle_alpha 90
_cell_angle_beta 100.72(5)
_cell_angle_gamma 90
_cell_formula_units_Z 4
_cell_length_a 5.797(6)
_cell_length_b 26.074(7)
_cell_length_c 11.722(3)
_cell_measurement_reflns_used 24
_cell_measurement_temperature 298.2
_cell_measurement_theta_max 23.7
_cell_measurement_theta_min 6.4
_cell_volume 1740.9(19)
_computing_cell_refinement 'MSC/AFC Diffractometer Control Software'
_computing_data_collection
;MSC/AFC Diffractometer Control Software (Molecular Structure Corporation,
 1994)
;
_computing_data_reduction
;
teXsan (Molecular Structure Corporation, 1995)
;
_computing_molecular_graphics teXsan
_computing_publication_material teXsan
_computing_structure_refinement teXsan
_computing_structure_solution
;
SIR92 (Altomare et. al., 1993)
;
_diffrn_ambient_temperature 298.2
_diffrn_measurement_device_type 'Rigaku AFC7S diffractometer'
_diffrn_measurement_method \w-2\q
_diffrn_radiation_monochromator graphite
_diffrn_radiation_source 'X-ray tube'
_diffrn_radiation_type 'Cu K\a'
_diffrn_radiation_wavelength 1.5418
_diffrn_reflns_av_R_equivalents 0.07838
_diffrn_reflns_av_sigmaI/netI 0.14
_diffrn_reflns_limit_h_max 6
_diffrn_reflns_limit_h_min 0
_diffrn_reflns_limit_k_max 31
_diffrn_reflns_limit_k_min 0
_diffrn_reflns_limit_l_max 14
_diffrn_reflns_limit_l_min -14
_diffrn_reflns_number 3564
_diffrn_reflns_reduction_process 'Lp corrections applied'
_diffrn_reflns_theta_max 70.08
_diffrn_reflns_theta_min 3.39
_diffrn_standards_decay_% -0.27
_diffrn_standards_interval_count 150
_diffrn_standards_number 4
_exptl_absorpt_coefficient_mu 1.969
_exptl_absorpt_correction_T_max 0.996
_exptl_absorpt_correction_T_min 0.843
_exptl_absorpt_correction_type '\y scan'
_exptl_absorpt_process_details
;
(North, Phillips & Mathews, 1968)
;
_exptl_crystal_colour colourless
_exptl_crystal_density_diffrn 1.197
_exptl_crystal_density_meas ?
_exptl_crystal_description needle
_exptl_crystal_F_000 680.00
_exptl_crystal_size_max 0.40
_exptl_crystal_size_mid 0.10
_exptl_crystal_size_min 0.10
_refine_diff_density_max 0.40
_refine_diff_density_min -0.33
_refine_ls_extinction_coef 0.0000022(7)
_refine_ls_extinction_expression 'equ(3) Acta Cryst.(1968) A24, p213.'
_refine_ls_extinction_method 'Zachariasen (1967)'
_refine_ls_goodness_of_fit_all 1.286
_refine_ls_goodness_of_fit_ref 1.476
_refine_ls_hydrogen_treatment mixed
_refine_ls_matrix_type full
_refine_ls_number_constraints 78
_refine_ls_number_parameters 199
_refine_ls_number_reflns 1816
_refine_ls_number_restraints 0
_refine_ls_R_factor_all 0.1490
_refine_ls_R_factor_gt 0.0680
_refine_ls_shift/su_max 0.0013
_refine_ls_shift/su_mean 0.0003
_refine_ls_structure_factor_coef F
_refine_ls_weighting_details 'w = 1/[\s^2^(F~o~) + 0.00016|F~o~|^2^]'
_refine_ls_weighting_scheme sigma
_refine_ls_wR_factor_all 0.0808
_refine_ls_wR_factor_ref 0.0680
_reflns_number_gt 3304
_reflns_number_total 3304
_reflns_threshold_expression I>1.30s(I)
_cod_data_source_file ci6152.cif
_cod_data_source_block II
_cod_depositor_comments
;
The following automatic conversions were performed:

'_exptl_crystal_density_meas' value 'not measured' was changed to '?'
- the value is perceived as not measured.

Automatic conversion script
Id: cif_fix_values 3008 2015-01-20 13:52:24Z robertas 
;
_cod_original_cell_volume 1741(2)
_cod_original_sg_symbol_H-M 'P 21/n'
_cod_database_code 2201390
_cod_database_fobs_code 2201390

loop_
_symmetry_equiv_pos_as_xyz
'  +x,  +y,  +z'
'  1/2-x,1/2+y,1/2-z'
'  -x,  -y,  -z'
'  1/2+x,1/2-y,1/2+z'

loop_
_atom_site_aniso_label
_atom_site_aniso_U_11
_atom_site_aniso_U_22
_atom_site_aniso_U_33
_atom_site_aniso_U_12
_atom_site_aniso_U_13
_atom_site_aniso_U_23
Cl1 0.0613(7) 0.0738(8) 0.0592(6) 0.0130(6) 0.0269(5) 0.0163(7)
O1 0.071(2) 0.082(2) 0.0544(19) 0.0120(18) 0.0158(16) 0.0130(19)
O2 0.0431(17) 0.063(2) 0.0573(19) -0.0043(16) 0.0239(15) 0.0022(15)
N1 0.057(2) 0.042(2) 0.058(2) -0.0084(17) 0.0253(19) -0.0041(17)
C1 0.044(2) 0.045(2) 0.049(2) 0.004(2) 0.0157(19) -0.0002(19)
C2 0.052(3) 0.054(3) 0.061(3) 0.012(2) 0.021(2) 0.010(2)
C3 0.049(3) 0.062(3) 0.063(3) 0.017(2) 0.013(2) 0.011(2)
C4 0.057(3) 0.053(3) 0.047(2) 0.002(2) 0.012(2) 0.004(2)
C5 0.060(3) 0.058(3) 0.049(3) 0.003(2) 0.021(2) -0.005(2)
C6 0.050(3) 0.055(3) 0.056(3) 0.015(2) 0.020(2) 0.002(2)
C7 0.040(2) 0.044(2) 0.049(2) 0.0025(18) 0.0186(18) 0.0053(18)
C8 0.050(2) 0.039(2) 0.046(2) 0.0025(17) 0.0181(19) 0.0027(18)
C9 0.076(3) 0.048(3) 0.055(3) -0.003(2) 0.020(2) 0.006(2)
C10 0.112(4) 0.044(3) 0.070(3) -0.014(3) 0.023(3) 0.001(3)
C11 0.116(5) 0.052(3) 0.067(3) -0.007(3) 0.017(3) -0.009(3)
C12 0.084(4) 0.058(3) 0.047(2) 0.005(2) 0.016(2) -0.001(3)
C13 0.064(3) 0.047(2) 0.047(2) 0.007(2) 0.024(2) 0.008(2)
C14 0.049(2) 0.038(2) 0.052(2) -0.0002(19) 0.0139(19) 0.0014(18)
C15 0.087(4) 0.046(3) 0.109(4) -0.002(3) 0.043(3) 0.001(3)
C16 0.056(3) 0.088(4) 0.086(4) -0.016(3) 0.014(3) -0.026(3)
C17 0.092(4) 0.085(4) 0.047(3) 0.000(3) 0.016(3) 0.006(3)

loop_
_atom_site_label
_atom_site_fract_x
_atom_site_fract_y
_atom_site_fract_z
_atom_site_U_iso_or_equiv
_atom_site_thermal_displace_type
_atom_site_occupancy
_atom_site_type_symbol
Cl1 0.3864(2) 0.77716(5) 0.75684(10) 0.0628(4) Uani 1.000 Cl
O1 0.4899(6) 0.93560(14) 0.0837(3) 0.0686(11) Uani 1.000 O
O2 1.1462(5) 0.86870(12) 0.5932(3) 0.0526(11) Uani 1.000 O
N1 0.6144(7) 0.75613(14) 0.5480(3) 0.0505(12) Uani 1.000 N
C1 0.6672(7) 0.87054(16) 0.4127(3) 0.0451(12) Uani 1.000 C
C2 0.4611(8) 0.89845(18) 0.3773(4) 0.0543(17) Uani 1.000 C
C3 0.4079(8) 0.91970(18) 0.2679(4) 0.0577(17) Uani 1.000 C
C4 0.5583(8) 0.91298(18) 0.1894(4) 0.0520(16) Uani 1.000 C
C5 0.7582(8) 0.88458(17) 0.2224(4) 0.0543(17) Uani 1.000 C
C6 0.8127(8) 0.86362(17) 0.3321(4) 0.0524(17) Uani 1.000 C
C7 0.7290(7) 0.84980(16) 0.5355(3) 0.0430(12) Uani 1.000 C
C8 0.9178(7) 0.88243(15) 0.6157(3) 0.0438(12) Uani 1.000 C
C9 0.8885(9) 0.93963(17) 0.5908(4) 0.0587(17) Uani 1.000 C
C10 1.0629(10) 0.97210(19) 0.6748(5) 0.0746(19) Uani 1.000 C
C11 1.0499(12) 0.96105(19) 0.7997(5) 0.078(2) Uani 1.000 C
C12 1.0831(9) 0.90406(18) 0.8256(4) 0.0625(18) Uani 1.000 C
C13 0.9062(8) 0.87267(16) 0.7432(3) 0.0509(14) Uani 1.000 C
C14 0.8064(7) 0.79359(15) 0.5410(4) 0.0458(12) Uani 1.000 C
C15 0.7138(10) 0.70360(19) 0.5658(5) 0.077(2) Uani 1.000 C
C16 0.4212(9) 0.7576(2) 0.4450(5) 0.077(2) Uani 1.000 C
C17 0.6411(10) 0.9296(2) 0.0016(4) 0.074(2) Uani 1.000 C
H1 0.35503 0.90279 0.42930 0.0650 Uiso 1.000 H
H2 0.26802 0.93914 0.24605 0.0704 Uiso 1.000 H
H3 0.86077 0.87922 0.16910 0.0651 Uiso 1.000 H
H4 0.95257 0.84412 0.35301 0.0632 Uiso 1.000 H
H5 0.59009 0.85138 0.56748 0.0525 Uiso 1.000 H
H6 0.91105 0.94607 0.51387 0.0707 Uiso 1.000 H
H7 0.73381 0.94937 0.59778 0.0707 Uiso 1.000 H
H8 1.21703 0.96500 0.66231 0.0895 Uiso 1.000 H
H9 1.02784 1.00730 0.65941 0.0895 Uiso 1.000 H
H10 1.17141 0.97945 0.84836 0.0939 Uiso 1.000 H
H11 0.90194 0.97174 0.81492 0.0939 Uiso 1.000 H
H12 1.23688 0.89420 0.81729 0.0744 Uiso 1.000 H
H13 1.06323 0.89771 0.90296 0.0744 Uiso 1.000 H
H14 0.75313 0.88097 0.75543 0.0608 Uiso 1.000 H
H15 0.93669 0.83739 0.75969 0.0608 Uiso 1.000 H
H16 0.92585 0.78920 0.60774 0.0547 Uiso 1.000 H
H17 0.86819 0.78619 0.47328 0.0547 Uiso 1.000 H
H18 0.59481 0.68050 0.57907 0.0933 Uiso 1.000 H
H19 0.77182 0.69318 0.49881 0.0933 Uiso 1.000 H
H20 0.83837 0.70354 0.63117 0.0933 Uiso 1.000 H
H21 0.35386 0.79094 0.43811 0.0913 Uiso 1.000 H
H22 0.48217 0.74988 0.37721 0.0913 Uiso 1.000 H
H23 0.30425 0.73315 0.45389 0.0913 Uiso 1.000 H
H24 0.65662 0.89413 -0.01422 0.0890 Uiso 1.000 H
H25 0.57583 0.94697 -0.06811 0.0890 Uiso 1.000 H
H26 0.79113 0.94352 0.03239 0.0890 Uiso 1.000 H
H27 1.226(9) 0.848(2) 0.649(4) 0.070(13) Uiso 1.000 H
H28 0.565(10) 0.763(2) 0.617(5) 0.101(13) Uiso 1.000 H

loop_
_atom_type_symbol
_atom_type_scat_dispersion_real
_atom_type_scat_dispersion_imag
_atom_type_scat_source
C 0.017 0.009
;International Tables for Crystallography
(1992, Vol. C, Tables 4.2.6.8 and 6.1.1.1)
;
H 0.000 0.000
;International Tables for Crystallography
(1992, Vol. C, Table 6.1.1.2)
;
N 0.029 0.018
;International Tables for Crystallography
(1992, Vol. C, Tables 4.2.6.8 and 6.1.1.1)
;
O 0.047 0.032
;International Tables for Crystallography
(1992, Vol. C, Tables 4.2.6.8 and 6.1.1.1)
;
Cl 0.348 0.702
;International Tables for Crystallography
(1992, Vol. C, Tables 4.2.6.8 and 6.1.1.1)
;

loop_
_geom_angle_atom_site_label_1
_geom_angle_atom_site_label_2
_geom_angle_atom_site_label_3
_geom_angle
_geom_angle_publ_flag
C4 O1 C17 117.0(4) yes
C8 O2 H27 112(3) no
C14 N1 C16 113.3(4) yes
C15 N1 C16 110.6(4) yes
C14 N1 C15 109.7(4) yes
C14 N1 H28 106(3) no
C15 N1 H28 103(3) no
C16 N1 H28 113(4) no
C2 C1 C7 120.4(4) no
C6 C1 C7 122.2(4) no
C2 C1 C6 117.4(4) no
C1 C2 C3 121.2(4) no
C2 C3 C4 120.4(4) no
O1 C4 C3 115.8(4) yes
C3 C4 C5 118.9(4) no
O1 C4 C5 125.4(4) yes
C4 C5 C6 120.9(4) no
C1 C6 C5 121.3(4) no
C8 C7 C14 109.3(3) no
C1 C7 C8 113.2(3) no
C1 C7 C14 113.4(3) no
O2 C8 C9 106.3(3) yes
O2 C8 C13 110.2(3) yes
C7 C8 C9 112.3(3) no
C7 C8 C13 110.2(3) no
O2 C8 C7 108.7(3) yes
C9 C8 C13 109.1(3) no
C8 C9 C10 112.5(4) no
C9 C10 C11 111.9(5) no
C10 C11 C12 110.7(4) no
C11 C12 C13 110.8(4) no
C8 C13 C12 112.7(4) no
N1 C14 C7 114.4(3) yes
C1 C2 H1 119.50 no
C3 C2 H1 119.33 no
C2 C3 H2 119.82 no
C4 C3 H2 119.82 no
C4 C5 H3 119.63 no
C6 C5 H3 119.50 no
C1 C6 H4 119.39 no
C5 C6 H4 119.30 no
C1 C7 H5 106.92 no
C8 C7 H5 106.88 no
C14 C7 H5 106.75 no
C8 C9 H6 108.96 no
C8 C9 H7 108.58 no
C10 C9 H6 108.79 no
C10 C9 H7 108.55 no
H6 C9 H7 109.47 no
C9 C10 H8 108.72 no
C9 C10 H9 108.67 no
C11 C10 H8 109.31 no
C11 C10 H9 108.75 no
H8 C10 H9 109.46 no
C10 C11 H10 108.73 no
C10 C11 H11 109.65 no
C12 C11 H10 108.74 no
C12 C11 H11 109.52 no
H10 C11 H11 109.49 no
C11 C12 H12 109.27 no
C11 C12 H13 109.11 no
C13 C12 H12 109.02 no
C13 C12 H13 109.11 no
H12 C12 H13 109.48 no
C8 C13 H14 108.76 no
C8 C13 H15 108.64 no
C12 C13 H14 108.78 no
C12 C13 H15 108.41 no
H14 C13 H15 109.49 no
N1 C14 H16 108.19 no
N1 C14 H17 108.28 no
C7 C14 H16 108.24 no
C7 C14 H17 108.22 no
H16 C14 H17 109.47 no
N1 C15 H18 109.45 no
N1 C15 H19 109.60 no
N1 C15 H20 109.36 no
H18 C15 H19 109.49 no
H18 C15 H20 109.45 no
H19 C15 H20 109.48 no
N1 C16 H21 109.15 no
N1 C16 H22 109.44 no
N1 C16 H23 109.79 no
H21 C16 H22 109.50 no
H21 C16 H23 109.44 no
H22 C16 H23 109.50 no
O1 C17 H24 109.31 no
O1 C17 H25 109.39 no
O1 C17 H26 109.64 no
H24 C17 H25 109.47 no
H24 C17 H26 109.43 no
H25 C17 H26 109.58 no

loop_
_geom_bond_atom_site_label_1
_geom_bond_atom_site_label_2
_geom_bond_site_symmetry_1
_geom_bond_site_symmetry_2
_geom_bond_distance
_geom_bond_publ_flag
O1 C4 . . 1.363(6) yes
O1 C17 . . 1.426(7) yes
O2 C8 . . 1.442(5) yes
O2 H27 . . 0.91(5) no
N1 C15 . . 1.486(6) yes
N1 C16 . . 1.487(7) yes
N1 C14 . . 1.495(6) yes
N1 H28 . . 0.92(6) no
C1 C7 . . 1.517(5) no
C1 C6 . . 1.390(6) no
C1 C2 . . 1.395(6) no
C2 C3 . . 1.378(7) no
C3 C4 . . 1.391(7) no
C4 C5 . . 1.369(7) no
C5 C6 . . 1.379(7) no
C7 C8 . . 1.557(6) no
C7 C14 . . 1.531(6) no
C8 C13 . . 1.530(5) no
C8 C9 . . 1.523(6) no
C9 C10 . . 1.529(7) no
C10 C11 . . 1.508(8) no
C11 C12 . . 1.522(7) no
C12 C13 . . 1.512(7) no
C2 H1 . . 0.95 no
C3 H2 . . 0.95 no
C5 H3 . . 0.95 no
C6 H4 . . 0.95 no
C7 H5 . . 0.95 no
C9 H6 . . 0.95 no
C9 H7 . . 0.95 no
C10 H8 . . 0.95 no
C10 H9 . . 0.95 no
C11 H10 . . 0.95 no
C11 H11 . . 0.95 no
C12 H12 . . 0.95 no
C12 H13 . . 0.95 no
C13 H14 . . 0.95 no
C13 H15 . . 0.95 no
C14 H16 . . 0.95 no
C14 H17 . . 0.95 no
C15 H18 . . 0.95 no
C15 H19 . . 0.95 no
C15 H20 . . 0.95 no
C16 H21 . . 0.95 no
C16 H22 . . 0.95 no
C16 H23 . . 0.95 no
C17 H24 . . 0.95 no
C17 H25 . . 0.95 no
C17 H26 . . 0.95 no

loop_
_geom_contact_atom_site_label_1
_geom_contact_atom_site_label_2
_geom_contact_distance
_geom_contact_site_symmetry_2
_geom_contact_publ_flag
Cl1 O2 3.213(5) 1_455 no
Cl1 N1 3.040(5) . no
Cl1 C16 3.571(7) 4_565 no
Cl1 H15 3.0489 1_455 no
Cl1 H27 2.33(5) 1_455 no
Cl1 H28 2.13(6) . no
Cl1 H16 2.9232 1_455 no
Cl1 H17 3.0457 4_465 no
Cl1 H19 3.1281 4_465 no
Cl1 H22 3.0347 4_465 no
Cl1 H23 3.0321 4_565 no
O2 Cl1 3.213(5) 1_655 no
O2 C6 3.305(7) . no
O2 H1 2.6100 1_655 no
O2 H4 2.9021 . no
O2 H5 2.6842 1_655 no
O2 H8 2.6469 . no
O2 H12 2.6655 . no
O2 H16 2.4573 . no
O2 H17 2.8912 . no
N1 Cl1 3.040(5) . no
C1 C16 3.324(7) . no
C2 C9 3.354(8) . no
C6 C9 3.581(7) . no
C6 O2 3.305(7) . no
C9 C6 3.581(7) . no
C9 C2 3.354(8) . no
C12 C17 3.561(8) 1_656 no
C16 C1 3.324(7) . no
C16 Cl1 3.571(7) 4_464 no
C17 C12 3.561(8) 1_454 no
C1 H7 2.9612 . no
C1 H6 2.5806 . no
C1 H21 2.8102 . no
C2 H21 2.9862 . no
C2 H7 3.0694 . no
C2 H6 3.0585 . no
C5 H26 2.7418 . no
C5 H24 2.7376 . no
C6 H6 3.0058 . no
C6 H17 2.5923 . no
C7 H21 2.7321 . no
C10 H6 3.0969 3_776 no
C12 H27 2.78(5) . no
C13 H16 2.7089 . no
C14 H15 2.7795 . no
C14 H27 2.90(5) . no
C14 H4 2.8292 . no
C16 H5 2.9114 . no
C17 H3 2.5044 . no
C17 H11 3.0843 1_554 no
C17 H12 3.0211 1_454 no
C17 H13 3.0115 1_554 no
C17 H10 3.0310 3_776 no
H1 O2 2.6100 1_455 no
H1 H5 2.3358 . no
H2 H11 2.5728 3_676 no
H3 C17 2.5044 . no
H3 H24 2.2855 . no
H3 H26 2.3024 . no
H3 H18 2.4314 4_564 no
H4 O2 2.9021 . no
H4 C14 2.8292 . no
H4 H17 2.1829 . no
H5 O2 2.6842 1_455 no
H5 C16 2.9114 . no
H5 H1 2.3358 . no
H5 H14 2.3596 . no
H5 H21 2.4261 . no
H5 H27 2.4751 1_455 no
H5 H28 2.3874 . no
H6 C1 2.5806 . no
H6 C2 3.0585 . no
H6 C6 3.0058 . no
H6 C10 3.0969 3_776 no
H6 H9 2.4489 3_776 no
H7 C1 2.9612 . no
H7 C2 3.0694 . no
H7 H14 2.5556 . no
H8 O2 2.6469 . no
H8 H12 2.5775 . no
H9 H6 2.4489 3_776 no
H10 H25 2.5136 1_656 no
H10 C17 3.0310 3_776 no
H10 H26 2.4336 3_776 no
H11 C17 3.0843 1_556 no
H11 H14 2.5706 . no
H11 H2 2.5728 3_676 no
H12 O2 2.6655 . no
H12 C17 3.0211 1_656 no
H12 H8 2.5775 . no
H12 H25 2.5645 1_656 no
H12 H27 2.3022 . no
H13 C17 3.0115 1_556 no
H14 H5 2.3596 . no
H14 H7 2.5556 . no
H14 H11 2.5706 . no
H15 Cl1 3.0489 1_655 no
H15 C14 2.7795 . no
H15 H16 2.1711 . no
H15 H27 2.3200 . no
H16 Cl1 2.9232 1_655 no
H16 O2 2.4573 . no
H16 C13 2.7089 . no
H16 H15 2.1711 . no
H16 H20 2.3180 . no
H16 H27 2.3019 . no
H17 O2 2.8912 . no
H17 C6 2.5923 . no
H17 H4 2.1829 . no
H17 H19 2.5190 . no
H17 H22 2.4969 . no
H17 Cl1 3.0457 4_564 no
H18 H23 2.4404 . no
H18 H3 2.4314 4_465 no
H19 H17 2.5190 . no
H19 H22 2.4792 . no
H19 Cl1 3.1281 4_564 no
H20 H16 2.3180 . no
H21 C1 2.8102 . no
H21 C2 2.9862 . no
H21 C7 2.7321 . no
H21 H5 2.4261 . no
H22 H17 2.4969 . no
H22 H19 2.4792 . no
H22 Cl1 3.0347 4_564 no
H23 H18 2.4404 . no
H23 Cl1 3.0321 4_464 no
H24 C5 2.7376 . no
H24 H3 2.2855 . no
H25 H10 2.5136 1_454 no
H25 H12 2.5645 1_454 no
H26 C5 2.7418 . no
H26 H3 2.3024 . no
H26 H10 2.4336 3_776 no
H27 Cl1 2.33(5) 1_655 no
H27 C12 2.78(5) . no
H27 C14 2.90(5) . no
H27 H5 2.4751 1_655 no
H27 H12 2.3022 . no
H27 H15 2.3200 . no
H27 H16 2.3019 . no
H28 Cl1 2.13(6) . no
H28 H5 2.3874 . no

loop_
_geom_hbond_atom_site_label_D
_geom_hbond_atom_site_label_H
_geom_hbond_atom_site_label_A
_geom_hbond_site_symmetry_A
_geom_hbond_distance_DH
_geom_hbond_distance_HA
_geom_hbond_distance_DA
_geom_hbond_angle_DHA
_geom_hbond_publ_flag
O2 H27 Cl1 1_655 0.91(5) 2.33(5) 3.213(5) 164(4) yes
N1 H28 Cl1 . 0.92(6) 2.13(6) 3.040(5) 169(5) yes

loop_
_geom_torsion_atom_site_label_1
_geom_torsion_atom_site_label_2
_geom_torsion_atom_site_label_3
_geom_torsion_atom_site_label_4
_geom_torsion
_geom_torsion_publ_flag
C17 O1 C4 C3 179.7(4) no
C17 O1 C4 C5 -0.8(7) no
C16 N1 C14 C7 62.0(5) no
C15 N1 C14 C7 -173.9(4) no
C6 C1 C2 C3 -2.0(7) no
C7 C1 C2 C3 176.8(4) no
C2 C1 C6 C5 1.5(6) no
C7 C1 C6 C5 -177.3(4) no
C2 C1 C7 C8 -101.8(5) no
C2 C1 C7 C14 133.0(4) no
C6 C1 C7 C8 77.0(5) no
C6 C1 C7 C14 -48.3(5) no
C1 C2 C3 C4 1.0(7) no
C2 C3 C4 O1 -179.9(4) no
C2 C3 C4 C5 0.6(7) no
O1 C4 C5 C6 179.4(5) no
C3 C4 C5 C6 -1.1(7) no
C4 C5 C6 C1 0.0(7) no
C1 C7 C8 O2 -80.2(4) no
C1 C7 C8 C9 37.1(5) no
C1 C7 C8 C13 158.9(3) no
C14 C7 C8 O2 47.2(4) no
C14 C7 C8 C9 164.5(4) no
C14 C7 C8 C13 -73.7(4) no
C1 C7 C14 N1 -95.1(4) no
C8 C7 C14 N1 137.6(4) no
O2 C8 C9 C10 -65.2(5) no
C7 C8 C9 C10 176.1(4) no
C13 C8 C9 C10 53.7(5) no
O2 C8 C13 C12 61.0(4) no
C7 C8 C13 C12 -179.0(4) no
C9 C8 C13 C12 -55.4(5) no
C8 C9 C10 C11 -55.0(6) no
C9 C10 C11 C12 54.8(6) no
C10 C11 C12 C13 -55.8(6) no
C11 C12 C13 C8 57.1(5) no

loop_
_cod_related_entry_id
_cod_related_entry_database
_cod_related_entry_code
1 ChemSpider 56641
